data_8100160
loop_
_publ_author_name
'Dondas, H. Ali'
'Arslan, Hakan'
'Thornton-Pett, Mark'

_publ_section_title
;
Crystal structure of 4-chloro-N-[2-(5-methyl-4,6-dioxo-3-phenyl-hexahydro-
pyrrolo-[3,4-d]isoxazol-2-yl)-ethyl]-benzenesulfonamide, 
C~20~H~20~ClN~3~O~5~S
;
_journal_issue 4
_journal_name_full 'Zeitschrift f\"ur Kristallographie - New Crystal Structures'
_journal_page_first 363
_journal_page_last 364
_journal_volume 219
_journal_year 2004
_chemical_formula_moiety 'C20 H20 Cl N3 O5 S'
_chemical_formula_sum 'C20 H20 Cl N3 O5 S'
_chemical_formula_weight 449.90
_space_group_IT_number 43
_symmetry_cell_setting orthorhombic
_symmetry_space_group_name_Hall 'F 2 -2d'
_symmetry_space_group_name_H-M 'F d d 2'
_cell_angle_alpha 90.00
_cell_angle_beta 90.00
_cell_angle_gamma 90.00
_cell_formula_units_Z 16
_cell_length_a 39.856(4)
_cell_length_b 19.0577(12)
_cell_length_c 10.5849(8)
_cell_measurement_temperature 160(2)
_cell_volume 8039.8(12)
_diffrn_ambient_temperature 160(2)
_exptl_crystal_density_diffrn 1.487
_refine_ls_R_factor_obs 0.0606
_refine_ls_wR_factor_obs 0.1726
_cod_database_code 8100160

loop_
_symmetry_equiv_pos_as_xyz
'x, y, z'
'-x+1/4, y+1/4, z+1/4'
'x+1/4, -y+1/4, z+1/4'
'-x+1/2, -y, z+1/2'
'x, y+1/2, z+1/2'
'-x+1/4, y+3/4, z+3/4'
'x+1/4, -y+3/4, z+3/4'
'-x+1/2, -y+1/2, z+1'
'x+1/2, y, z+1/2'
'-x+3/4, y+1/4, z+3/4'
'x+3/4, -y+1/4, z+3/4'
'-x+1, -y, z+1'
'x+1/2, y+1/2, z'
'-x+3/4, y+3/4, z+1/4'
'x+3/4, -y+3/4, z+1/4'
'-x+1, -y+1/2, z+1/2'

loop_
_atom_site_label
_atom_site_type_symbol
_atom_site_fract_x
_atom_site_fract_y
_atom_site_fract_z
_atom_site_U_iso_or_equiv
_atom_site_adp_type
_atom_site_occupancy
_atom_site_symmetry_multiplicity
_atom_site_Wyckoff_symbol
_atom_site_calc_flag
_atom_site_refinement_flags
_atom_site_disorder_assembly
_atom_site_disorder_group
Cl1 Cl 0.22840(3) 0.15954(7) 0.26057(12) 0.0376(4) Uani 1 16 b d . . .
S1 S 0.20321(2) 0.18989(6) 0.67990(10) 0.0217(3) Uani 1 16 b d . . .
N1 N 0.28680(10) 0.0506(2) 0.5732(4) 0.0232(9) Uani 1 16 b d . . .
N2 N 0.35397(10) 0.1135(2) 0.7235(4) 0.0293(10) Uani 1 16 b d . . .
N3 N 0.22941(10) 0.1446(2) 0.5980(4) 0.0237(9) Uani 1 16 b d . . .
H3N H 0.2480(17) 0.159(3) 0.600(6) 0.035(17) Uiso 1 16 b d . . .
O1 O 0.28810(8) 0.00439(19) 0.6842(4) 0.0323(8) Uani 1 16 b d . . .
O2 O 0.38590(9) 0.10238(19) 0.5451(4) 0.0349(9) Uani 1 16 b d . . .
O3 O 0.31644(11) 0.0968(3) 0.8861(4) 0.0507(12) Uani 1 16 b d . . .
O4 O 0.17015(8) 0.16451(18) 0.6522(4) 0.0306(8) Uani 1 16 b d . . .
O5 O 0.21039(8) 0.26289(17) 0.6560(3) 0.0251(7) Uani 1 16 b d . . .
C1 C 0.31480(11) 0.0228(2) 0.4956(5) 0.0249(10) Uani 1 16 b d . . .
H1 H 0.3085 -0.0249 0.4641 0.030 Uiso 1 16 b calc R . .
C2 C 0.34277(12) 0.0148(2) 0.5964(5) 0.0257(11) Uani 1 16 b d . . .
H2 H 0.3569 -0.0276 0.5811 0.031 Uiso 1 16 b calc R . .
C3 C 0.32265(12) 0.0089(3) 0.7194(5) 0.0312(12) Uani 1 16 b d . . .
H3 H 0.3297 -0.0330 0.7697 0.037 Uiso 1 16 b calc R . .
C4 C 0.32978(13) 0.0764(3) 0.7897(5) 0.0330(12) Uani 1 16 b d . . .
C5 C 0.36385(12) 0.0804(3) 0.6138(5) 0.0277(11) Uani 1 16 b d . . .
C6 C 0.36793(14) 0.1801(3) 0.7642(6) 0.0409(14) Uani 1 16 b d . . .
H6A H 0.3609 0.2172 0.7057 0.061 Uiso 1 16 b calc R . .
H6B H 0.3925 0.1771 0.7652 0.061 Uiso 1 16 b calc R . .
H6C H 0.3598 0.1912 0.8493 0.061 Uiso 1 16 b calc R . .
C7 C 0.32240(11) 0.0686(2) 0.3854(5) 0.0227(10) Uani 1 16 b d . . .
C8 C 0.31896(12) 0.1421(3) 0.3917(5) 0.0286(11) Uani 1 16 b d . . .
H8 H 0.3116 0.1639 0.4676 0.034 Uiso 1 16 b calc R . .
C9 C 0.32639(12) 0.1823(3) 0.2866(5) 0.0292(11) Uani 1 16 b d . . .
H9 H 0.3240 0.2318 0.2913 0.035 Uiso 1 16 b calc R . .
C10 C 0.33713(12) 0.1524(3) 0.1751(6) 0.0329(12) Uani 1 16 b d . . .
H10 H 0.3421 0.1808 0.1038 0.039 Uiso 1 16 b calc R . .
C11 C 0.34064(13) 0.0798(3) 0.1688(6) 0.0335(12) Uani 1 16 b d . . .
H11 H 0.3481 0.0585 0.0926 0.040 Uiso 1 16 b calc R . .
C12 C 0.33340(11) 0.0383(3) 0.2725(5) 0.0272(11) Uani 1 16 b d . . .
H12 H 0.3359 -0.0111 0.2669 0.033 Uiso 1 16 b calc R . .
C13 C 0.25391(12) 0.0364(2) 0.5165(5) 0.0258(10) Uani 1 16 b d . . .
H13A H 0.2506 -0.0149 0.5091 0.031 Uiso 1 16 b calc R . .
H13B H 0.2530 0.0568 0.4305 0.031 Uiso 1 16 b calc R . .
C14 C 0.22633(12) 0.0676(3) 0.5965(5) 0.0257(11) Uani 1 16 b d . . .
H14A H 0.2042 0.0541 0.5618 0.031 Uiso 1 16 b calc R . .
H14B H 0.2279 0.0493 0.6838 0.031 Uiso 1 16 b calc R . .
C15 C 0.21070(12) 0.1745(2) 0.8424(5) 0.0217(10) Uani 1 16 b d . . .
C16 C 0.24307(11) 0.1651(3) 0.8874(5) 0.0253(11) Uani 1 16 b d . . .
H16 H 0.2614 0.1627 0.8303 0.030 Uiso 1 16 b calc R . .
C17 C 0.24847(12) 0.1591(2) 1.0178(5) 0.0276(11) Uani 1 16 b d . . .
H17 H 0.2705 0.1520 1.0500 0.033 Uiso 1 16 b calc R . .
C18 C 0.22152(13) 0.1637(2) 1.0983(5) 0.0257(11) Uani 1 16 b d . . .
C19 C 0.18888(12) 0.1710(3) 1.0551(5) 0.0271(11) Uani 1 16 b d . . .
H19 H 0.1706 0.1723 1.1125 0.033 Uiso 1 16 b calc R . .
C20 C 0.18356(11) 0.1765(3) 0.9241(5) 0.0262(11) Uani 1 16 b d . . .
H20 H 0.1615 0.1815 0.8918 0.031 Uiso 1 16 b calc R . .

loop_
_atom_site_aniso_label
_atom_site_aniso_U_11
_atom_site_aniso_U_22
_atom_site_aniso_U_33
_atom_site_aniso_U_23
_atom_site_aniso_U_13
_atom_site_aniso_U_12
Cl1 0.0494(7) 0.0383(7) 0.0251(7) 0.0022(6) -0.0049(6) 0.0009(6)
S1 0.0171(5) 0.0253(6) 0.0227(6) 0.0011(5) -0.0006(4) 0.0004(4)
N1 0.023(2) 0.026(2) 0.021(2) 0.0036(18) 0.0026(16) 0.0003(15)
N2 0.026(2) 0.037(2) 0.026(2) -0.003(2) -0.0016(17) 0.0086(17)
N3 0.020(2) 0.027(2) 0.025(2) -0.0019(18) 0.0021(16) -0.0023(16)
O1 0.0257(16) 0.0389(19) 0.032(2) 0.0123(17) 0.0043(16) 0.0013(14)
O2 0.0272(18) 0.045(2) 0.033(2) 0.0009(18) 0.0044(16) -0.0048(15)
O3 0.039(2) 0.087(3) 0.026(2) -0.010(2) -0.0020(18) 0.019(2)
O4 0.0207(16) 0.038(2) 0.033(2) -0.0025(16) -0.0009(14) -0.0021(14)
O5 0.0245(15) 0.0241(16) 0.0268(18) 0.0035(15) -0.0008(14) 0.0008(12)
C1 0.023(2) 0.026(2) 0.025(3) -0.005(2) 0.0044(19) 0.0032(18)
C2 0.025(2) 0.025(2) 0.027(3) 0.001(2) 0.0034(19) 0.0067(18)
C3 0.027(2) 0.039(3) 0.027(3) 0.011(2) 0.003(2) 0.007(2)
C4 0.024(2) 0.053(3) 0.022(3) 0.004(3) -0.002(2) 0.013(2)
C5 0.022(2) 0.034(3) 0.027(3) 0.000(2) -0.001(2) 0.006(2)
C6 0.037(3) 0.038(3) 0.048(4) -0.015(3) -0.016(3) 0.010(2)
C7 0.0171(19) 0.027(2) 0.024(2) -0.001(2) 0.0002(17) -0.0005(18)
C8 0.029(2) 0.030(2) 0.027(3) -0.004(2) 0.003(2) -0.0012(19)
C9 0.023(2) 0.030(2) 0.034(3) 0.005(2) -0.002(2) -0.0038(19)
C10 0.028(2) 0.046(3) 0.025(3) 0.008(3) -0.003(2) -0.002(2)
C11 0.028(2) 0.047(3) 0.025(3) -0.005(3) 0.000(2) 0.003(2)
C12 0.024(2) 0.031(3) 0.027(3) -0.004(2) -0.003(2) 0.0032(19)
C13 0.025(2) 0.022(2) 0.031(3) -0.004(2) 0.001(2) -0.0023(17)
C14 0.024(2) 0.025(2) 0.028(3) 0.003(2) 0.005(2) -0.0021(19)
C15 0.023(2) 0.022(2) 0.020(3) 0.003(2) 0.0023(19) -0.0009(18)
C16 0.018(2) 0.028(2) 0.030(3) 0.001(2) 0.004(2) -0.0013(18)
C17 0.027(2) 0.022(3) 0.034(3) 0.005(2) -0.008(2) 0.0010(18)
C18 0.035(3) 0.022(3) 0.020(3) 0.004(2) 0.001(2) 0.0014(19)
C19 0.030(3) 0.027(2) 0.024(3) 0.003(2) 0.008(2) 0.000(2)
C20 0.019(2) 0.029(2) 0.030(3) -0.002(2) 0.004(2) 0.0025(18)

loop_
_geom_bond_atom_site_label_1
_geom_bond_atom_site_label_2
_geom_bond_distance
_geom_bond_site_symmetry_2
_geom_bond_publ_flag
Cl1 C18 1.741(5) . ?
S1 O4 1.434(3) . ?
S1 O5 1.443(3) . ?
S1 N3 1.608(4) . ?
S1 C15 1.770(5) . ?
N1 C13 1.467(6) . ?
N1 O1 1.470(5) . ?
N1 C1 1.483(6) . ?
N2 C5 1.379(7) . ?
N2 C4 1.386(7) . ?
N2 C6 1.452(7) . ?
N3 C14 1.473(6) . ?
N3 H3N 0.79(7) . ?
O1 C3 1.429(6) . ?
O2 C5 1.215(6) . ?
O3 C4 1.214(7) . ?
C1 C7 1.489(8) . ?
C1 C2 1.550(7) . ?
C1 H1 1.0000 . ?
C2 C5 1.517(7) . ?
C2 C3 1.533(7) . ?
C2 H2 1.0000 . ?
C3 C4 1.514(8) . ?
C3 H3 1.0000 . ?
C6 H6A 0.9800 . ?
C6 H6B 0.9800 . ?
C6 H6C 0.9800 . ?
C7 C12 1.397(7) . ?
C7 C8 1.410(7) . ?
C8 C9 1.383(8) . ?
C8 H8 0.9500 . ?
C9 C10 1.378(8) . ?
C9 H9 0.9500 . ?
C10 C11 1.392(8) . ?
C10 H10 0.9500 . ?
C11 C12 1.382(8) . ?
C11 H11 0.9500 . ?
C12 H12 0.9500 . ?
C13 C14 1.510(7) . ?
C13 H13A 0.9900 . ?
C13 H13B 0.9900 . ?
C14 H14A 0.9900 . ?
C14 H14B 0.9900 . ?
C15 C16 1.387(7) . ?
C15 C20 1.385(7) . ?
C16 C17 1.401(8) . ?
C16 H16 0.9500 . ?
C17 C18 1.374(7) . ?
C17 H17 0.9500 . ?
C18 C19 1.386(7) . ?
C19 C20 1.407(8) . ?
C19 H19 0.9500 . ?
C20 H20 0.9500 . ?
